data_4511731
loop_
_publ_author_name
'Ramirez-Montes, Pedro I.'
'Ochoa, Mar\'ia E.'
'Santillan, Rosa'
'Ram\'irez, Daniel J.'
'Farf\'an, Norberto'

_publ_section_title
;
 Steroidal Wheel-and-Axle Host Type Molecules: Insights from Awkward
 Shape, Conformation,Z&#x2032; &gt; 1 and Packing
;
_journal_issue 9
_journal_name_full 'Crystal Growth &amp; Design'
_journal_page_first 4681
_journal_paper_doi 10.1021/cg500772f
_journal_volume 14
_journal_year 2014
_chemical_absolute_configuration syn
_chemical_compound_source 'synthesis as described'
_chemical_formula_moiety 'C46 H52 F2 O4'
_chemical_formula_sum 'C46 H52 F2 O4'
_chemical_formula_weight 706.87
_chemical_melting_point 463.6(5)
_chemical_name_systematic
;
1,4-bis(17?-hydroxy-17?-ethynyl-4-estren-3-one)-2,3-difluorobenzene
;
_space_group_crystal_system monoclinic
_space_group_IT_number 5
_space_group_name_Hall 'C 2y'
_space_group_name_H-M_alt 'C 1 2 1'
_symmetry_space_group_name_Hall 'C 2y'
_symmetry_space_group_name_H-M 'C 1 2 1'
_atom_sites_solution_hydrogens mixed
_atom_sites_solution_primary direct
_atom_sites_solution_secondary direct
_audit_conform_dict_location ftp://ftp.iucr.org/pub/cif_core.dic
_audit_conform_dict_name cif_core.dic
_audit_conform_dict_version 2.4.3
_audit_creation_date 2014-05-19
_audit_creation_method 'WinGX routine CIF_UPDATE'
_cell_angle_alpha 90.0000
_cell_angle_beta 125.1400(22)
_cell_angle_gamma 90.0000
_cell_formula_units_Z 4
_cell_length_a 21.20580(70)
_cell_length_b 17.47010(110)
_cell_length_c 17.11290(80)
_cell_measurement_reflns_used 12777
_cell_measurement_temperature 293(2)
_cell_measurement_theta_max 25.03
_cell_measurement_theta_min 2.91
_cell_measurement_wavelength 0.71073
_cell_volume 5184.3(5)
_computing_cell_refinement 'HKL Scalepack (Otwinowski & Minor 1997)'
_computing_data_collection 'Collect (Bruker AXS BV, 1997-2004)'
_computing_data_reduction 'HKL Denzo and Scalepack (Otwinowski & Minor 1997)'
_computing_molecular_graphics 'ORTEP-3 for Windows (Farrugia, 2012)'
_computing_publication_material 'WinGX publication routines (Farrugia, 2012)'
_computing_structure_refinement 'SHELXL-2013 (Sheldrick, 2013)'
_computing_structure_solution 'SIR-2011 (Burla et al., 2012)'
_diffrn_ambient_temperature 293(2)
_diffrn_detector 'CCD plate'
_diffrn_detector_area_resol_mean 9
_diffrn_measured_fraction_theta_full 0.984
_diffrn_measured_fraction_theta_max 0.985
_diffrn_measurement_device '95mm CCD camera on \k-goniostat'
_diffrn_measurement_device_type KappaCCD
_diffrn_measurement_method 'CCD rotation images, thick slices'
_diffrn_orient_matrix_UB_11 0.006148
_diffrn_orient_matrix_UB_12 0.026066
_diffrn_orient_matrix_UB_13 0.056036
_diffrn_orient_matrix_UB_21 0.001454
_diffrn_orient_matrix_UB_22 0.050797
_diffrn_orient_matrix_UB_23 -0.025857
_diffrn_orient_matrix_UB_31 -0.05732
_diffrn_orient_matrix_UB_32 0.004085
_diffrn_orient_matrix_UB_33 -0.036024
_diffrn_radiation_monochromator 'horizonally mounted graphite crystal'
_diffrn_radiation_probe x-ray
_diffrn_radiation_type MoK\a
_diffrn_radiation_wavelength 0.71073
_diffrn_reflns_av_R_equivalents 0.1211
_diffrn_reflns_Laue_measured_fraction_full 0.984
_diffrn_reflns_Laue_measured_fraction_max 0.985
_diffrn_reflns_limit_h_max 25
_diffrn_reflns_limit_h_min -24
_diffrn_reflns_limit_k_max 20
_diffrn_reflns_limit_k_min -20
_diffrn_reflns_limit_l_max 20
_diffrn_reflns_limit_l_min -20
_diffrn_reflns_number 28807
_diffrn_reflns_point_group_measured_fraction_full 0.97
_diffrn_reflns_point_group_measured_fraction_max 0.971
_diffrn_reflns_reduction_process
;
        Scaled and merged with Sortav
        R.H. Blessing, (1987) Cryst. Rev. 1, 3-58
        R.H. Blessing, (1989) J. Appl. Cryst. 22, 396-397
;
_diffrn_reflns_theta_full 25
_diffrn_reflns_theta_max 24.981
_diffrn_reflns_theta_min 3.849
_diffrn_source 'Enraf Nonius FR590'
_exptl_absorpt_coefficient_mu 0.061
_exptl_absorpt_correction_T_max 1.0049
_exptl_absorpt_correction_T_min 0.9528
_exptl_absorpt_correction_type multi-scan
_exptl_absorpt_process_details
;
[c.f. r.h. blessing, acta cryst. (1995), a51, 33-38]
;
_exptl_crystal_colour colourless
_exptl_crystal_density_diffrn 0.906
_exptl_crystal_density_method 'not measured'
_exptl_crystal_description plate
_exptl_crystal_F_000 1512
_exptl_crystal_size_max 0.375
_exptl_crystal_size_mid 0.2
_exptl_crystal_size_min 0.15
_platon_squeeze_details
;
Please see the response for PLAT606 at the beginning of the CIF
;
_refine_diff_density_max 0.485
_refine_diff_density_min -0.312
_refine_diff_density_rms 0.07
_refine_ls_extinction_method none
_refine_ls_goodness_of_fit_ref 1.027
_refine_ls_hydrogen_treatment constr
_refine_ls_matrix_type full
_refine_ls_number_constraints 0
_refine_ls_number_parameters 492
_refine_ls_number_reflns 8878
_refine_ls_number_restraints 12
_refine_ls_restrained_S_all 1.027
_refine_ls_R_factor_all 0.1999
_refine_ls_R_factor_gt 0.106
_refine_ls_shift/su_max 0.002
_refine_ls_shift/su_mean 0
_refine_ls_structure_factor_coef Fsqd
_refine_ls_weighting_details
;
 w=1/[\s^2^(Fo^2^)+(0.1942P)^2^]
 where P=(Fo^2^+2Fc^2^)/3
;
_refine_ls_weighting_scheme calc
_refine_ls_wR_factor_gt 0.2651
_refine_ls_wR_factor_ref 0.3298
_reflns_number_gt 4383
_reflns_number_total 8878
_reflns_threshold_expression 'I > 2\s(I)'
_cod_data_source_file compound_5.cif
_cod_data_source_block NOR_2F_SAN643
_cod_depositor_comments
;
The following automatic conversions were performed:

'_chemical_melting_point' value '
463.15 - 464.15' was changed to
'463.6(5)' - the average value was taken and precision was estimated.

Automatic conversion script
Id: cif_fix_values 2281 2013-09-26 08:29:07Z andrius 

 Adding full bibliography for 4511730--4511732.cif.
;
_cod_original_cell_volume 5184.337(462)
_cod_database_code 4511731

loop_
_space_group_symop_operation_xyz
'x, y, z'
'-x, y, -z'
'x+1/2, y+1/2, z'
'-x+1/2, y+1/2, -z'

loop_
_atom_site_label
_atom_site_type_symbol
_atom_site_fract_x
_atom_site_fract_y
_atom_site_fract_z
_atom_site_U_iso_or_equiv
_atom_site_adp_type
_atom_site_occupancy
_atom_site_calc_flag
_atom_site_disorder_assembly
_atom_site_disorder_group
C1 C 0.6471(7) -0.2952(10) 1.1271(8) 0.114(4) Uani 1 d . .
H1A H 0.6152 -0.3404 1.0981 0.137 Uiso 1 calc . .
H1B H 0.6182 -0.2516 1.0873 0.137 Uiso 1 calc . .
C1A C 0.5772(5) 0.2107(8) 0.9594(6) 0.088(3) Uani 1 d . .
H1A1 H 0.552 0.2587 0.9542 0.106 Uiso 1 calc . .
H1A2 H 0.5687 0.1755 0.9964 0.106 Uiso 1 calc . .
C2 C 0.7189(8) -0.3043(10) 1.1305(10) 0.119(4) Uani 1 d . .
H2A H 0.7409 -0.3542 1.1571 0.143 Uiso 1 calc . .
H2B H 0.7048 -0.3034 1.0656 0.143 Uiso 1 calc . .
C2A C 0.6623(6) 0.2241(7) 1.0103(7) 0.086(3) Uani 1 d . .
H2A1 H 0.6703 0.2641 0.9775 0.103 Uiso 1 calc . .
H2A2 H 0.6838 0.2416 1.0748 0.103 Uiso 1 calc . .
C3 C 0.7770(7) -0.2474(8) 1.1850(9) 0.099(3) Uani 1 d . .
C3A C 0.7038(5) 0.1533(6) 1.0144(6) 0.074(3) Uani 1 d . .
C4 C 0.7776(6) -0.2107(8) 1.2619(8) 0.098(4) Uani 1 d . .
H4 H 0.8143 -0.173 1.2973 0.118 Uiso 1 calc . .
C4A C 0.6635(5) 0.1028(7) 0.9337(7) 0.084(3) Uani 1 d . .
H4A H 0.6893 0.0604 0.9322 0.101 Uiso 1 calc . .
C5 C 0.7292(5) -0.2279(7) 1.2844(6) 0.082(3) Uani 1 d . .
C5A C 0.5890(5) 0.1150(6) 0.8595(6) 0.072(3) Uani 1 d . .
C6 C 0.7410(6) -0.1971(9) 1.3730(8) 0.103(4) Uani 1 d . .
H6A H 0.7756 -0.1535 1.3948 0.124 Uiso 1 calc . .
H6B H 0.7658 -0.236 1.4224 0.124 Uiso 1 calc . .
C6A C 0.5557(5) 0.0684(8) 0.7682(7) 0.093(3) Uani 1 d . .
H6A1 H 0.5877 0.0238 0.7819 0.111 Uiso 1 calc . .
H6A2 H 0.556 0.0993 0.7212 0.111 Uiso 1 calc . .
C7 C 0.6668(6) -0.1724(8) 1.3600(7) 0.091(3) Uani 1 d . .
H7A H 0.6448 -0.1288 1.3173 0.109 Uiso 1 calc . .
H7B H 0.6773 -0.1577 1.4211 0.109 Uiso 1 calc . .
C7A C 0.4726(5) 0.0426(7) 0.7267(7) 0.085(3) Uani 1 d . .
H7A1 H 0.4506 0.0192 0.6647 0.103 Uiso 1 calc . .
H7A2 H 0.4735 0.0044 0.7685 0.103 Uiso 1 calc . .
C8 C 0.6104(5) -0.2393(6) 1.3182(6) 0.069(2) Uani 1 d . .
H8 H 0.6332 -0.283 1.362 0.083 Uiso 1 calc . .
C8A C 0.4218(5) 0.1094(6) 0.7161(6) 0.071(2) Uani 1 d . .
H8A H 0.4196 0.1468 0.6719 0.086 Uiso 1 calc . .
C9 C 0.5912(5) -0.2626(6) 1.2224(6) 0.069(2) Uani 1 d . .
H9 H 0.5678 -0.2181 1.1802 0.083 Uiso 1 calc . .
C9A C 0.4575(5) 0.1478(6) 0.8134(6) 0.066(2) Uani 1 d . .
H9A H 0.4608 0.109 0.857 0.079 Uiso 1 calc . .
C10 C 0.6651(5) -0.2835(7) 1.2275(7) 0.085(3) Uani 1 d . .
H10 H 0.6833 -0.3329 1.2606 0.101 Uiso 1 calc . .
C10A C 0.5405(5) 0.1766(6) 0.8564(6) 0.072(3) Uani 1 d . .
H10A H 0.5377 0.2175 0.8153 0.086 Uiso 1 calc . .
C11 C 0.5313(5) -0.3275(7) 1.1775(7) 0.083(3) Uani 1 d . .
H11A H 0.5182 -0.3385 1.1142 0.099 Uiso 1 calc . .
H11B H 0.5539 -0.3733 1.2159 0.099 Uiso 1 calc . .
C11A C 0.4053(5) 0.2128(6) 0.8066(6) 0.071(2) Uani 1 d . .
H11C H 0.4277 0.2339 0.8698 0.086 Uiso 1 calc . .
H11D H 0.4034 0.2533 0.7665 0.086 Uiso 1 calc . .
C12 C 0.4584(5) -0.3081(6) 1.1698(6) 0.074(3) Uani 1 d . .
H12A H 0.4252 -0.3528 1.1474 0.088 Uiso 1 calc . .
H12B H 0.4311 -0.2678 1.1229 0.088 Uiso 1 calc . .
C12A C 0.3233(5) 0.1857(6) 0.7656(6) 0.072(3) Uani 1 d . .
H12C H 0.3244 0.1495 0.8092 0.086 Uiso 1 calc . .
H12D H 0.2921 0.2291 0.7591 0.086 Uiso 1 calc . .
C13 C 0.4747(4) -0.2823(5) 1.2643(6) 0.066(2) Uani 1 d . .
C13A C 0.2877(5) 0.1484(6) 0.6696(5) 0.066(2) Uani 1 d . .
C14 C 0.5333(5) -0.2168(6) 1.3040(6) 0.072(3) Uani 1 d . .
H14 H 0.5102 -0.1758 1.2562 0.086 Uiso 1 calc . .
C14A C 0.3407(5) 0.0843(5) 0.6774(5) 0.067(2) Uani 1 d . .
H14A H 0.3454 0.0477 0.7239 0.081 Uiso 1 calc . .
C15 C 0.5352(6) -0.1886(8) 1.3891(6) 0.086(3) Uani 1 d . .
H15A H 0.5705 -0.2189 1.4455 0.103 Uiso 1 calc . .
H15B H 0.5508 -0.1353 1.4026 0.103 Uiso 1 calc . .
C15A C 0.2916(5) 0.0449(7) 0.5805(7) 0.089(3) Uani 1 d . .
H15C H 0.3063 -0.0084 0.5853 0.106 Uiso 1 calc . .
H15D H 0.2968 0.0702 0.5341 0.106 Uiso 1 calc . .
C16 C 0.4522(6) -0.1983(8) 1.3586(7) 0.093(3) Uani 1 d . .
H16A H 0.4286 -0.1488 1.351 0.112 Uiso 1 calc . .
H16B H 0.4511 -0.2273 1.4062 0.112 Uiso 1 calc . .
C16A C 0.2081(6) 0.0519(7) 0.5522(7) 0.091(3) Uani 1 d . .
H16C H 0.1753 0.0761 0.4901 0.109 Uiso 1 calc . .
H16D H 0.1873 0.0017 0.5493 0.109 Uiso 1 calc . .
C17 C 0.4091(5) -0.2415(6) 1.2633(6) 0.070(3) Uani 1 d . .
C17A C 0.2120(5) 0.1008(6) 0.6290(5) 0.073(3) Uani 1 d . .
C18 C 0.5011(6) -0.3512(7) 1.3323(8) 0.095(3) Uani 1 d . .
H18A H 0.5436 -0.3761 1.337 0.142 Uiso 1 calc . .
H18B H 0.4592 -0.3867 1.3079 0.142 Uiso 1 calc . .
H18C H 0.5171 -0.3338 1.3944 0.142 Uiso 1 calc . .
C18A C 0.2705(6) 0.2116(7) 0.5945(7) 0.091(3) Uani 1 d . .
H18D H 0.2376 0.2501 0.5934 0.136 Uiso 1 calc . .
H18E H 0.2452 0.1888 0.5324 0.136 Uiso 1 calc . .
H18F H 0.318 0.2346 0.6119 0.136 Uiso 1 calc . .
C20 C 0.3676(5) -0.1888(7) 1.1812(7) 0.078(3) Uani 1 d . .
C20A C 0.2200(5) 0.0543(6) 0.7041(7) 0.075(3) Uani 1 d . .
C21 C 0.3390(6) -0.1480(6) 1.1111(7) 0.079(3) Uani 1 d . .
C21A C 0.2325(5) 0.0180(7) 0.7703(8) 0.084(3) Uani 1 d . .
C22 C 0.3090(5) -0.1066(6) 1.0261(7) 0.075(3) Uani 1 d . .
C22A C 0.2559(6) -0.0279(6) 0.8560(6) 0.078(3) Uani 1 d . .
C23 C 0.2332(6) -0.0808(7) 0.9665(8) 0.087(3) Uani 1 d . .
C23A C 0.2078(5) -0.0435(7) 0.8826(7) 0.087(3) Uani 1 d . .
C24 C 0.3572(5) -0.0906(7) 0.9977(7) 0.084(3) Uani 1 d . .
C24A C 0.3312(6) -0.0515(7) 0.9162(7) 0.088(3) Uani 1 d . .
O3 O 0.8287(6) -0.2315(7) 1.1735(8) 0.140(3) Uani 1 d . .
O3A O 0.7701(4) 0.1414(5) 1.0817(5) 0.104(2) Uani 1 d . .
O17 O 0.3529(3) -0.2903(5) 1.2585(4) 0.090(2) Uani 1 d . .
H17 H 0.3189 -0.3001 1.2025 0.134 Uiso 1 calc . .
O17A O 0.1439(3) 0.1464(5) 0.5865(4) 0.091(2) Uani 1 d . .
H17A H 0.1467 0.1735 0.6275 0.137 Uiso 1 calc . .
F1A F 0.4308(4) -0.1122(6) 1.0534(5) 0.127(4) Uani 0.871(14) d A 1
F1 F 0.3798(4) -0.0374(7) 0.8909(6) 0.134(4) Uani 0.871(14) d A 1
F1C F 0.191(3) -0.082(5) 1.005(4) 0.19(4) Uani 0.129(14) d A 2
F1B F 0.139(2) -0.007(3) 0.849(3) 0.110(19) Uani 0.129(14) d A 2
H23 H 0.1996 -0.09 0.9834 0.132 Uiso 0.871(14) d A 1
H23A H 0.1567 -0.0269 0.8441 0.132 Uiso 0.871(14) d A 1
H24 H 0.4081 -0.0993 1.0396 0.132 Uiso 0.129(14) d A 2
H24A H 0.3651 -0.0441 0.9017 0.132 Uiso 0.129(14) d A 2

loop_
_atom_site_aniso_label
_atom_site_aniso_U_11
_atom_site_aniso_U_22
_atom_site_aniso_U_33
_atom_site_aniso_U_23
_atom_site_aniso_U_13
_atom_site_aniso_U_12
C1 0.121(9) 0.154(12) 0.092(8) -0.024(8) 0.076(7) -0.003(9)
C1A 0.068(5) 0.121(9) 0.063(5) -0.014(6) 0.031(4) -0.006(6)
C2 0.109(9) 0.149(13) 0.111(9) -0.022(9) 0.070(8) 0.009(9)
C2A 0.080(6) 0.108(9) 0.059(5) -0.007(5) 0.034(5) -0.020(6)
C3 0.102(8) 0.112(10) 0.110(9) 0.015(8) 0.077(8) 0.013(8)
C3A 0.062(5) 0.094(8) 0.052(5) 0.014(5) 0.025(4) -0.008(5)
C4 0.093(7) 0.127(10) 0.086(7) 0.008(7) 0.059(6) -0.013(7)
C4A 0.071(6) 0.096(8) 0.073(6) 0.008(6) 0.035(5) 0.003(6)
C5 0.072(6) 0.108(8) 0.059(5) 0.019(6) 0.034(5) 0.000(6)
C5A 0.064(5) 0.088(7) 0.063(5) 0.000(5) 0.036(4) 0.002(5)
C6 0.082(7) 0.145(12) 0.082(7) -0.008(7) 0.046(6) -0.037(7)
C6A 0.071(6) 0.127(10) 0.073(6) -0.011(6) 0.038(5) 0.021(6)
C7 0.077(6) 0.132(10) 0.059(5) -0.005(6) 0.036(5) -0.024(7)
C7A 0.079(6) 0.101(8) 0.064(6) -0.018(5) 0.034(5) 0.009(6)
C8 0.056(5) 0.090(7) 0.053(5) 0.009(5) 0.026(4) 0.001(5)
C8A 0.068(5) 0.095(7) 0.049(5) 0.005(5) 0.033(4) 0.010(5)
C9 0.066(5) 0.078(7) 0.054(5) 0.003(4) 0.029(4) 0.007(5)
C9A 0.066(5) 0.077(6) 0.049(4) 0.002(4) 0.030(4) -0.002(5)
C10 0.069(6) 0.106(8) 0.075(6) 0.010(6) 0.039(5) -0.004(6)
C10A 0.065(5) 0.091(7) 0.054(5) -0.004(5) 0.030(4) -0.004(5)
C11 0.078(6) 0.095(8) 0.071(6) -0.012(5) 0.040(5) -0.003(6)
C11A 0.067(5) 0.083(7) 0.059(5) 0.000(5) 0.034(4) 0.004(5)
C12 0.060(5) 0.092(7) 0.052(5) -0.005(5) 0.022(4) -0.004(5)
C12A 0.073(5) 0.083(7) 0.059(5) -0.001(5) 0.038(4) 0.007(5)
C13 0.051(4) 0.069(6) 0.053(5) 0.004(4) 0.016(4) -0.003(4)
C13A 0.065(5) 0.080(6) 0.047(4) 0.005(4) 0.029(4) 0.008(5)
C14 0.057(5) 0.088(7) 0.055(5) -0.004(5) 0.023(4) -0.001(5)
C14A 0.068(5) 0.072(6) 0.042(4) 0.004(4) 0.020(4) 0.004(5)
C15 0.082(6) 0.118(9) 0.058(5) -0.016(6) 0.041(5) -0.026(6)
C15A 0.073(6) 0.107(9) 0.057(5) -0.005(5) 0.021(4) 0.013(6)
C16 0.084(6) 0.128(10) 0.066(6) -0.011(6) 0.042(5) -0.015(7)
C16A 0.074(6) 0.113(9) 0.052(5) -0.007(5) 0.016(4) 0.003(6)
C17 0.056(5) 0.096(7) 0.051(5) 0.005(5) 0.027(4) -0.013(5)
C17A 0.063(5) 0.091(7) 0.042(4) 0.004(5) 0.017(4) 0.010(5)
C18 0.076(6) 0.106(9) 0.083(7) 0.018(6) 0.035(5) 0.000(6)
C18A 0.092(7) 0.100(8) 0.070(6) 0.018(6) 0.040(5) 0.017(6)
C20 0.061(5) 0.099(8) 0.064(6) 0.006(6) 0.029(5) 0.005(5)
C20A 0.072(6) 0.082(7) 0.052(5) 0.008(5) 0.024(4) 0.004(5)
C21 0.070(6) 0.091(8) 0.068(6) 0.012(6) 0.036(5) 0.007(5)
C21A 0.072(6) 0.087(8) 0.074(7) -0.007(6) 0.032(5) -0.005(5)
C22 0.073(6) 0.077(7) 0.068(6) 0.009(5) 0.038(5) 0.005(5)
C22A 0.078(6) 0.080(7) 0.053(5) 0.011(5) 0.024(5) -0.002(5)
C23 0.062(6) 0.095(8) 0.089(7) 0.017(6) 0.035(5) -0.005(5)
C23A 0.064(5) 0.098(8) 0.076(7) 0.029(6) 0.027(5) -0.003(5)
C24 0.064(6) 0.099(8) 0.081(7) 0.009(6) 0.036(5) 0.014(6)
C24A 0.070(6) 0.122(9) 0.070(6) 0.018(6) 0.039(5) 0.009(6)
O3 0.153(8) 0.150(8) 0.186(9) 0.006(7) 0.137(7) 0.007(7)
O3A 0.073(4) 0.130(7) 0.078(4) 0.005(4) 0.026(4) -0.014(4)
O17 0.068(4) 0.124(6) 0.066(4) 0.009(4) 0.032(3) -0.013(4)
O17A 0.069(4) 0.126(6) 0.057(3) 0.017(4) 0.024(3) 0.022(4)
F1A 0.077(4) 0.188(9) 0.115(6) 0.066(6) 0.055(4) 0.051(5)
F1 0.094(5) 0.203(10) 0.128(7) 0.061(6) 0.077(5) 0.034(5)
F1C 0.07(3) 0.22(8) 0.20(7) 0.12(6) 0.04(4) 0.02(4)
F1B 0.09(3) 0.13(4) 0.08(3) 0.02(3) 0.03(2) 0.02(2)

loop_
_atom_type_symbol
_atom_type_description
_atom_type_scat_dispersion_real
_atom_type_scat_dispersion_imag
_atom_type_scat_source
C C 0.0033 0.0016 'International Tables Vol C Tables 4.2.6.8 and 6.1.1.4'
H H 0 0 'International Tables Vol C Tables 4.2.6.8 and 6.1.1.4'
O O 0.0106 0.006 'International Tables Vol C Tables 4.2.6.8 and 6.1.1.4'
F F 0.0171 0.0103 'International Tables Vol C Tables 4.2.6.8 and 6.1.1.4'

loop_
_geom_angle_atom_site_label_1
_geom_angle_atom_site_label_2
_geom_angle_atom_site_label_3
_geom_angle
C2 C1 C10 112.1(10)
C2A C1A C10A 111.1(8)
C3 C2 C1 115.2(12)
C3A C2A C1A 112.1(10)
O3 C3 C2 123.6(12)
O3 C3 C4 119.4(13)
C2 C3 C4 116.8(10)
O3A C3A C4A 122.0(11)
O3A C3A C2A 120.9(10)
C4A C3A C2A 117.1(8)
C5 C4 C3 123.9(12)
C5A C4A C3A 122.2(11)
C4 C5 C10 121.9(10)
C4 C5 C6 120.7(10)
C10 C5 C6 117.2(9)
C4A C5A C10A 124.2(9)
C4A C5A C6A 118.6(9)
C10A C5A C6A 116.8(7)
C5 C6 C7 113.6(8)
C5A C6A C7A 111.1(8)
C6 C7 C8 108.5(10)
C8A C7A C6A 111.9(9)
C9 C8 C7 111.5(8)
C9 C8 C14 107.3(6)
C7 C8 C14 110.4(9)
C14A C8A C7A 112.2(9)
C14A C8A C9A 109.2(7)
C7A C8A C9A 109.4(7)
C8 C9 C11 111.8(8)
C8 C9 C10 111.7(7)
C11 C9 C10 111.7(8)
C8A C9A C10A 112.0(7)
C8A C9A C11A 110.9(6)
C10A C9A C11A 111.5(8)
C5 C10 C1 111.2(9)
C5 C10 C9 113.2(9)
C1 C10 C9 111.8(8)
C5A C10A C9A 111.1(8)
C5A C10A C1A 110.6(7)
C9A C10A C1A 110.3(7)
C12 C11 C9 112.9(8)
C12A C11A C9A 112.6(8)
C11 C12 C13 112.3(7)
C13A C12A C11A 111.0(7)
C12 C13 C14 108.9(8)
C12 C13 C18 109.6(9)
C14 C13 C18 113.6(7)
C12 C13 C17 118.1(6)
C14 C13 C17 98.8(7)
C18 C13 C17 107.6(8)
C12A C13A C14A 109.8(6)
C12A C13A C18A 108.8(9)
C14A C13A C18A 113.5(7)
C12A C13A C17A 117.1(7)
C14A C13A C17A 99.3(7)
C18A C13A C17A 108.3(7)
C15 C14 C13 103.6(8)
C15 C14 C8 119.2(7)
C13 C14 C8 113.0(8)
C8A C14A C15A 120.0(8)
C8A C14A C13A 114.7(8)
C15A C14A C13A 103.2(7)
C16 C15 C14 104.4(7)
C14A C15A C16A 104.3(8)
C15 C16 C17 106.2(8)
C17A C16A C15A 106.8(7)
O17 C17 C20 107.2(7)
O17 C17 C16 108.6(7)
C20 C17 C16 111.8(9)
O17 C17 C13 116.0(9)
C20 C17 C13 109.8(7)
C16 C17 C13 103.5(7)
O17A C17A C20A 109.5(8)
O17A C17A C16A 109.6(6)
C20A C17A C16A 111.8(10)
O17A C17A C13A 113.9(8)
C20A C17A C13A 109.7(7)
C16A C17A C13A 102.2(8)
C21 C20 C17 172.6(10)
C21A C20A C17A 174.8(10)
C20 C21 C22 173.7(11)
C20A C21A C22A 174.5(11)
C24 C22 C21 118.7(9)
C24 C22 C23 116.7(9)
C21 C22 C23 124.6(10)
C23A C22A C24A 117.3(9)
C23A C22A C21A 123.3(9)
C24A C22A C21A 119.2(10)
C23A C23 F1C 122(2)
C23A C23 C22 120.8(11)
F1C C23 C22 116(2)
C22A C23A F1B 126(2)
C22A C23A C23 121.7(9)
F1B C23A C23 110(2)
F1A C24 C24A 119.6(10)
F1A C24 C22 119.2(9)
C24A C24 C22 121.2(9)
C24 C24A F1 119.3(9)
C24 C24A C22A 122.2(10)
F1 C24A C22A 118.4(10)

loop_
_geom_bond_atom_site_label_1
_geom_bond_atom_site_label_2
_geom_bond_distance
C1 C2 1.499(16)
C1 C10 1.545(14)
C1A C2A 1.505(13)
C1A C10A 1.578(13)
C2 C3 1.432(18)
C2A C3A 1.495(15)
C3 O3 1.253(14)
C3 C4 1.457(17)
C3A O3A 1.217(10)
C3A C4A 1.434(15)
C4 C5 1.323(14)
C4A C5A 1.358(13)
C5 C10 1.489(15)
C5 C6 1.488(16)
C5A C10A 1.469(14)
C5A C6A 1.527(13)
C6 C7 1.520(16)
C6A C7A 1.541(15)
C7 C8 1.524(15)
C7A C8A 1.525(14)
C8 C9 1.501(12)
C8 C14 1.559(12)
C8A C14A 1.510(13)
C8A C9A 1.532(12)
C9 C11 1.538(14)
C9 C10 1.560(13)
C9A C10A 1.550(12)
C9A C11A 1.542(13)
C11 C12 1.511(13)
C11A C12A 1.527(12)
C12 C13 1.515(13)
C12A C13A 1.505(12)
C13 C14 1.531(13)
C13 C18 1.537(14)
C13 C17 1.554(14)
C13A C14A 1.537(13)
C13A C18A 1.569(14)
C13A C17A 1.572(13)
C14 C15 1.515(14)
C14A C15A 1.523(12)
C15 C16 1.531(14)
C15A C16A 1.548(15)
C16 C17 1.533(14)
C16A C17A 1.530(15)
C17 O17 1.430(11)
C17 C20 1.472(15)
C17A O17A 1.428(11)
C17A C20A 1.444(15)
C20 C21 1.217(13)
C20A C21A 1.188(14)
C21 C22 1.406(15)
C21A C22A 1.483(16)
C22 C24 1.388(14)
C22 C23 1.393(14)
C22A C23A 1.364(14)
C22A C24A 1.374(14)
C23 C23A 1.372(14)
C23 F1C 1.39(3)
C23A F1B 1.38(3)
C24 F1A 1.333(11)
C24 C24A 1.352(14)
C24A F1 1.351(13)

loop_
_geom_hbond_atom_site_label_D
_geom_hbond_atom_site_label_H
_geom_hbond_atom_site_label_A
_geom_hbond_distance_DH
_geom_hbond_distance_HA
_geom_hbond_distance_DA
_geom_hbond_angle_DHA
_geom_hbond_site_symmetry_A
C2A H2A1 O3 0.97 2.6 3.348(14) 134.5 4_657
O17 H17 O3A 0.82 1.98 2.748(10) 155.2 3_445
O17A H17A O17 0.82 2.05 2.838(10) 162.3 4_557
C2A H2A1 O3 0.97 2.6 3.348(14) 134.5 4_657
O17 H17 O3A 0.82 1.98 2.748(10) 155.2 3_445
O17A H17A O17 0.82 2.05 2.838(10) 162.3 4_557
C2A H2A1 O3 0.97 2.6 3.348(14) 134.5 4_657
O17 H17 O3A 0.82 1.98 2.748(10) 155.2 3_445
O17A H17A O17 0.82 2.05 2.838(10) 162.3 4_557

loop_
_geom_torsion_atom_site_label_1
_geom_torsion_atom_site_label_2
_geom_torsion_atom_site_label_3
_geom_torsion_atom_site_label_4
_geom_torsion
C10 C1 C2 C3 -49.5(18)
C10A C1A C2A C3A -54.9(12)
C1 C2 C3 O3 -157.8(13)
C1 C2 C3 C4 26.6(18)
C1A C2A C3A O3A -148.1(9)
C1A C2A C3A C4A 35.1(12)
O3 C3 C4 C5 -174.6(12)
C2 C3 C4 C5 1.2(18)
O3A C3A C4A C5A 178.5(10)
C2A C3A C4A C5A -4.8(14)
C3 C4 C5 C10 -4.5(18)
C3 C4 C5 C6 170.3(12)
C3A C4A C5A C10A -4.4(16)
C3A C4A C5A C6A 167.8(10)
C4 C5 C6 C7 139.7(12)
C10 C5 C6 C7 -45.3(15)
C4A C5A C6A C7A 139.1(10)
C10A C5A C6A C7A -48.1(13)
C5 C6 C7 C8 54.0(13)
C5A C6A C7A C8A 51.5(12)
C6 C7 C8 C9 -61.0(10)
C6 C7 C8 C14 179.7(7)
C6A C7A C8A C14A -178.8(8)
C6A C7A C8A C9A -57.4(11)
C7 C8 C9 C11 -177.2(8)
C14 C8 C9 C11 -56.2(10)
C7 C8 C9 C10 56.8(11)
C14 C8 C9 C10 177.8(9)
C14A C8A C9A C10A -178.8(8)
C7A C8A C9A C10A 58.0(11)
C14A C8A C9A C11A -53.6(10)
C7A C8A C9A C11A -176.7(8)
C4 C5 C10 C1 -18.9(16)
C6 C5 C10 C1 166.2(11)
C4 C5 C10 C9 -145.7(10)
C6 C5 C10 C9 39.4(13)
C2 C1 C10 C5 44.4(17)
C2 C1 C10 C9 171.9(12)
C8 C9 C10 C5 -44.6(11)
C11 C9 C10 C5 -170.7(8)
C8 C9 C10 C1 -171.1(10)
C11 C9 C10 C1 62.9(13)
C4A C5A C10A C9A -139.1(10)
C6A C5A C10A C9A 48.5(11)
C4A C5A C10A C1A -16.2(14)
C6A C5A C10A C1A 171.4(9)
C8A C9A C10A C5A -53.2(10)
C11A C9A C10A C5A -178.1(7)
C8A C9A C10A C1A -176.2(9)
C11A C9A C10A C1A 58.9(10)
C2A C1A C10A C5A 45.1(13)
C2A C1A C10A C9A 168.4(9)
C8 C9 C11 C12 55.2(10)
C10 C9 C11 C12 -178.8(7)
C8A C9A C11A C12A 55.2(10)
C10A C9A C11A C12A -179.3(7)
C9 C11 C12 C13 -52.9(12)
C9A C11A C12A C13A -55.6(10)
C11 C12 C13 C14 53.4(11)
C11 C12 C13 C18 -71.4(10)
C11 C12 C13 C17 164.9(8)
C11A C12A C13A C14A 53.9(11)
C11A C12A C13A C18A -70.8(10)
C11A C12A C13A C17A 166.0(8)
C12 C13 C14 C15 171.6(8)
C18 C13 C14 C15 -65.9(11)
C17 C13 C14 C15 47.8(9)
C12 C13 C14 C8 -58.0(9)
C18 C13 C14 C8 64.4(10)
C17 C13 C14 C8 178.1(7)
C9 C8 C14 C15 -178.4(10)
C7 C8 C14 C15 -56.7(12)
C9 C8 C14 C13 59.6(10)
C7 C8 C14 C13 -178.6(7)
C7A C8A C14A C15A -59.1(11)
C9A C8A C14A C15A 179.4(8)
C7A C8A C14A C13A 177.2(7)
C9A C8A C14A C13A 55.7(10)
C12A C13A C14A C8A -56.3(10)
C18A C13A C14A C8A 65.7(10)
C17A C13A C14A C8A -179.6(7)
C12A C13A C14A C15A 171.4(8)
C18A C13A C14A C15A -66.6(10)
C17A C13A C14A C15A 48.1(9)
C13 C14 C15 C16 -34.9(11)
C8 C14 C15 C16 -161.4(10)
C8A C14A C15A C16A -162.5(9)
C13A C14A C15A C16A -33.4(11)
C14 C15 C16 C17 7.4(12)
C14A C15A C16A C17A 4.9(12)
C15 C16 C17 O17 146.0(9)
C15 C16 C17 C20 -95.9(10)
C15 C16 C17 C13 22.2(11)
C12 C13 C17 O17 81.7(10)
C14 C13 C17 O17 -161.2(7)
C18 C13 C17 O17 -42.9(9)
C12 C13 C17 C20 -40.0(12)
C14 C13 C17 C20 77.1(9)
C18 C13 C17 C20 -164.6(8)
C12 C13 C17 C16 -159.5(9)
C14 C13 C17 C16 -42.4(9)
C18 C13 C17 C16 75.9(9)
C15A C16A C17A O17A 145.7(9)
C15A C16A C17A C20A -92.7(11)
C15A C16A C17A C13A 24.6(11)
C12A C13A C17A O17A 79.7(9)
C14A C13A C17A O17A -162.3(7)
C18A C13A C17A O17A -43.7(10)
C12A C13A C17A C20A -43.4(11)
C14A C13A C17A C20A 74.6(9)
C18A C13A C17A C20A -166.8(8)
C12A C13A C17A C16A -162.2(8)
C14A C13A C17A C16A -44.2(8)
C18A C13A C17A C16A 74.4(9)
C24 C22 C23 C23A 1.8(17)
C21 C22 C23 C23A -177.2(11)
C24 C22 C23 F1C -167(4)
C21 C22 C23 F1C 14(4)
C24A C22A C23A F1B 160(3)
C21A C22A C23A F1B -15(3)
C24A C22A C23A C23 0.5(18)
C21A C22A C23A C23 -174.6(11)
F1C C23 C23A C22A 165(4)
C22 C23 C23A C22A -2.3(19)
F1C C23 C23A F1B 3(5)
C22 C23 C23A F1B -165(3)
C21 C22 C24 F1A -2.6(16)
C23 C22 C24 F1A 178.2(11)
C21 C22 C24 C24A 179.5(11)
C23 C22 C24 C24A 0.3(16)
F1A C24 C24A F1 2.4(19)
C22 C24 C24A F1 -179.8(11)
F1A C24 C24A C22A 180.0(11)
C22 C24 C24A C22A -2.2(19)
C23A C22A C24A C24 1.7(18)
C21A C22A C24A C24 177.1(11)
C23A C22A C24A F1 179.3(11)
C21A C22A C24A F1 -5.3(17)

loop_
_platon_squeeze_void_nr
_platon_squeeze_void_average_x
_platon_squeeze_void_average_y
_platon_squeeze_void_average_z
_platon_squeeze_void_volume
_platon_squeeze_void_count_electrons
_platon_squeeze_void_content
1 -0.049 -0.051 -0.101 1749 123 ' '
